data_1539110
loop_
_publ_author_name
'Simon, A.'
'von Schnering, H.G.'
'Schaefer, H.'

_publ_section_title
;
 Nb6 J11 - Eine Verbindung mit (Nb6 J8) - Gruppen
;
_journal_name_full 'Zeitschrift fuer Anorganische und Allgemeine Chemie'
_journal_page_first 295
_journal_page_last 310
_journal_volume 355
_journal_year 1967
_chemical_formula_sum 'I11 Nb6'
_chemical_name_systematic 'Nb6 I11'
_space_group_IT_number 56
_symmetry_space_group_name_Hall '-P 2ab 2ac'
_symmetry_space_group_name_H-M 'P c c n'
_cell_angle_alpha 90
_cell_angle_beta 90
_cell_angle_gamma 90
_cell_formula_units_Z 4
_cell_length_a 11.299
_cell_length_b 15.309
_cell_length_c 13.558
_cell_volume 2345.214
_citation_journal_id_ASTM ZAACAB
_cod_data_source_file Simon_ZAACAB_1967_1094.cif
_cod_data_source_block I11Nb6
_cod_database_code 1539110

loop_
_symmetry_equiv_pos_as_xyz
x,y,z
-x+1/2,-y+1/2,z
x+1/2,-y,-z+1/2
-x,y+1/2,-z+1/2
-x,-y,-z
x-1/2,y-1/2,-z
-x-1/2,y,z-1/2
x,-y-1/2,z-1/2

loop_
_atom_site_label
_atom_site_type_symbol
_atom_site_fract_x
_atom_site_fract_y
_atom_site_fract_z
_atom_site_occupancy
_atom_site_U_iso_or_equiv
Nb3 Nb+1 0.938 0.05 0.123 1 0.0
I6 I-1 0.25 0.25 0.9215 1 0.0
I4 I-1 0.305 0.992 0.938 1 0.0
Nb2 Nb+1 0.135 0.948 0.084 1 0.0
I2 I-1 0.027 0.109 0.77 1 0.0
I5 I-1 0.836 0.127 0.307 1 0.0
Nb1 Nb+1 0.106 0.101 0.975 1 0.0
I3 I-1 0.909 0.214 0.025 1 0.0
I1 I-1 0.159 0.112 0.178 1 0.0
